data_7719899
loop_
_publ_author_name
'Stephan, Vanessa'
'Zocher, Christian'
'B\"orner, Martin'
'Klose, Jennifer'
'Fuhrmann, Daniel'
'Kersting, Berthold'

_publ_section_title
;
 Mononuclear FeII and Heterobinuclear FeIINiII Thiolate Complexes Derived
 from a Compartmental Hexaazadithiophenolato Ligand: Synthesis, Structure
 and Properties
;
_journal_name_full 'Dalton Transactions'
_journal_paper_doi 10.1039/D5DT02350E
_journal_year 2025
_chemical_formula_moiety 'C40 H67 Fe N6 Ni O2 S2, C24 H20 B, C2 H3 N'
_chemical_formula_sum 'C66 H90 B Fe N7 Ni O2 S2'
_chemical_formula_weight 1202.93
_space_group_crystal_system triclinic
_space_group_IT_number 2
_space_group_name_Hall '-P 1'
_space_group_name_H-M_alt 'P -1'
_atom_sites_solution_hydrogens geom
_atom_sites_solution_primary dual
_audit_creation_date 2021-02-24
_audit_creation_method
;
Olex2 1.3
(compiled 2020.11.12 svn.r5f609507 for OlexSys, GUI svn.r6272)
;
_audit_update_record
;
2024-10-18 deposited with the CCDC.	2025-11-19 downloaded from the CCDC.
;
_cell_angle_alpha 108.791(4)
_cell_angle_beta 92.255(4)
_cell_angle_gamma 107.496(3)
_cell_formula_units_Z 2
_cell_length_a 13.3261(6)
_cell_length_b 15.6750(8)
_cell_length_c 16.9825(7)
_cell_measurement_reflns_used 27132
_cell_measurement_temperature 180
_cell_measurement_theta_max 26.59
_cell_measurement_theta_min 1.78
_cell_volume 3166.3(3)
_computing_cell_refinement 'X-Area Recipe 1.33.0.0 (STOE, 2015)'
_computing_data_collection 'X-Area WinXpose 2.0.22.0 (STOE, 2016)'
_computing_data_reduction
;
X-Area Integrate 1.77.0.0 (STOE, 2019)
X-Area LANA 1.77.1.0 (STOE, 2019)
;
_computing_molecular_graphics 'Olex2 1.3 (Dolomanov et al., 2009)'
_computing_publication_material 'Olex2 1.3 (Dolomanov et al., 2009)'
_computing_structure_refinement 'SHELXL 2018/3 (Sheldrick, 2015)'
_computing_structure_solution 'SHELXT  (Sheldrick, 2015)'
_diffrn_ambient_temperature 180
_diffrn_detector 'image plate (34 cm diameter / schwenk)'
_diffrn_detector_area_resol_mean 6.67
_diffrn_detector_type 'STOE Imaging Plate'
_diffrn_measured_fraction_theta_full 0.975
_diffrn_measured_fraction_theta_max 0.957
_diffrn_measurement_details
;
 283 frames, detector distance = 110 mm
;
_diffrn_measurement_device '2-circle diffractometer'
_diffrn_measurement_device_type 'STOE IPDS 2T'
_diffrn_measurement_method 'rotation method, \w scans'
_diffrn_radiation_collimation '0.5 mm diameter, multiple pinhole'
_diffrn_radiation_monochromator 'plane graphite'
_diffrn_radiation_polarisn_norm 0
_diffrn_radiation_probe x-ray
_diffrn_radiation_type MoK\a
_diffrn_radiation_wavelength 0.71073
_diffrn_reflns_av_R_equivalents 0.0379
_diffrn_reflns_av_unetI/netI 0.0497
_diffrn_reflns_Laue_measured_fraction_full 0.975
_diffrn_reflns_Laue_measured_fraction_max 0.957
_diffrn_reflns_limit_h_max 16
_diffrn_reflns_limit_h_min -14
_diffrn_reflns_limit_k_max 15
_diffrn_reflns_limit_k_min -19
_diffrn_reflns_limit_l_max 21
_diffrn_reflns_limit_l_min -21
_diffrn_reflns_number 22706
_diffrn_reflns_point_group_measured_fraction_full 0.975
_diffrn_reflns_point_group_measured_fraction_max 0.957
_diffrn_reflns_theta_full 25.242
_diffrn_reflns_theta_max 26.347
_diffrn_reflns_theta_min 2.036
_diffrn_source 'sealed X-ray tube, 12 x 0.4 mm long-fine focus'
_diffrn_source_current 0.000
_diffrn_source_power 0.000
_diffrn_source_voltage 0
_exptl_absorpt_coefficient_mu 0.641
_exptl_absorpt_correction_T_max 0.8890
_exptl_absorpt_correction_T_min 0.6935
_exptl_absorpt_correction_type integration
_exptl_absorpt_process_details
;
STOE X-Red32, absorption correction by Gaussian integration, analogous to
P. Coppens, "The Evaluation of Absorption and Extinction in Single-Crystal
Structure Analysis", published in: F. R. Ahmed (Editor), "Crystallographic
Computing", Munksgaard, Copenhagen (1970), 255 - 270.
;
_exptl_crystal_colour brown
_exptl_crystal_colour_primary brown
_exptl_crystal_density_diffrn 1.262
_exptl_crystal_density_method 'not measured'
_exptl_crystal_description needle
_exptl_crystal_F_000 1284
_exptl_crystal_size_max 0.427
_exptl_crystal_size_mid 0.236
_exptl_crystal_size_min 0.227
_refine_diff_density_max 0.526
_refine_diff_density_min -0.567
_refine_diff_density_rms 0.057
_refine_ls_extinction_method none
_refine_ls_goodness_of_fit_ref 1.016
_refine_ls_hydrogen_treatment constr
_refine_ls_matrix_type full
_refine_ls_number_parameters 797
_refine_ls_number_reflns 12364
_refine_ls_number_restraints 24
_refine_ls_restrained_S_all 1.045
_refine_ls_R_factor_all 0.0697
_refine_ls_R_factor_gt 0.0428
_refine_ls_shift/su_max 0.001
_refine_ls_shift/su_mean 0.000
_refine_ls_structure_factor_coef Fsqd
_refine_ls_weighting_details 'w=1/[\s^2^(Fo^2^)+(0.0588P)^2^+0.5772P] where P=(Fo^2^+2Fc^2^)/3'
_refine_ls_weighting_scheme calc
_refine_ls_wR_factor_gt 0.1003
_refine_ls_wR_factor_ref 0.1090
_reflns_d_resolution_high 0.801
_reflns_d_resolution_low 14.002
_reflns_Friedel_coverage 0.000
_reflns_limit_h_max 16
_reflns_limit_h_min -14
_reflns_limit_k_max 15
_reflns_limit_k_min -19
_reflns_limit_l_max 21
_reflns_limit_l_min -21
_reflns_number_gt 8827
_reflns_number_total 12366
_reflns_threshold_expression 'I > 2\s(I)'
_cod_data_source_file d5dt02350e15.cif
_cod_data_source_block shelx
_cod_database_code 7719899
_shelx_shelxl_version_number 2018/3
_shelx_space_group_comment
;
The symmetry employed for this shelxl refinement is uniquely defined
by the following loop, which should always be used as a source of
symmetry information in preference to the above space-group names.
They are only intended as comments.
;
_shelx_estimated_absorpt_t_max 0.868
_shelx_estimated_absorpt_t_min 0.771
_olex2_refinement_description
;
1. Fixed Uiso
 At 1.2 times of:
  All C(H) groups, All C(H,H) groups
 At 1.5 times of:
  All C(H,H,H) groups
2. Shared sites
{Ni2, Fe1}
{Ni1, Fe2}
3. Restrained distances
 C31-C32 \\sim C31-C33 \\sim C31-C34
 with sigma of 0.02
 C35-C36 \\sim C35-C37 \\sim C35-C38
 with sigma of 0.02
 C31-C32A \\sim C31-C33A \\sim C31-C34A
 with sigma of 0.02
 C36-C37 \\sim C36-C38 \\sim C37-C38
 with sigma of 0.02
 C32A-C33A \\sim C32A-C34A \\sim C33A-C34A
 with sigma of 0.02
 C35-C36A \\sim C35-C37A \\sim C35-C38A
 with sigma of 0.02
 C36A-C37A \\sim C36A-C38A \\sim C37A-C38A
 with sigma of 0.02
 C32-C33 \\sim C32-C34 \\sim C33-C34
 with sigma of 0.02
4. Uiso/Uaniso restraints and constraints
Uanis(Ni1) = Uanis(Fe2)
Uanis(Ni2) = Uanis(Fe1)
5. Others
 Sof(C38A)=Sof(H38D)=Sof(H38E)=Sof(H38F)=Sof(C36A)=Sof(H36D)=Sof(H36E)=
 Sof(H36F)=Sof(C37A)=Sof(H37D)=Sof(H37E)=Sof(H37F)=1-FVAR(1)
 Sof(C38)=Sof(H38A)=Sof(H38B)=Sof(H38C)=Sof(C36)=Sof(H36A)=Sof(H36B)=Sof(H36C)=
 Sof(C37)=Sof(H37A)=Sof(H37B)=Sof(H37C)=FVAR(1)
 Sof(C32A)=Sof(H32D)=Sof(H32E)=Sof(H32F)=Sof(C33A)=Sof(H33D)=Sof(H33E)=
 Sof(H33F)=Sof(C34A)=Sof(H34D)=Sof(H34E)=Sof(H34F)=1-FVAR(2)
 Sof(C34)=Sof(H34A)=Sof(H34B)=Sof(H34C)=Sof(C32)=Sof(H32A)=Sof(H32B)=Sof(H32C)=
 Sof(C33)=Sof(H33A)=Sof(H33B)=Sof(H33C)=FVAR(2)
 Fixed Sof: Ni1(0.5) Fe1(0.5) Fe2(0.5) Ni2(0.5)
6.a Secondary CH2 refined with riding coordinates:
 C7(H7A,H7B), C22(H22A,H22B), C25(H25A,H25B), C27(H27A,H27B), C15(H15A,H15B),
 C30(H30A,H30B), C24(H24A,H24B), C9(H9A,H9B), C10(H10A,H10B), C28(H28A,H28B),
 C12(H12A,H12B), C13(H13A,H13B)
6.b Aromatic/amide H refined with riding coordinates:
 C42(H42), C46(H46), C45(H45), C3(H3), C5(H5), C44(H44), C58(H58), C54(H54),
 C21(H21), C48(H48), C64(H64), C63(H63), C19(H19), C57(H57), C56(H56), C60(H60),
  C55(H55), C52(H52), C43(H43), C62(H62), C61(H61), C51(H51), C50(H50), C49(H49)
6.c Idealised Me refined as rotating group:
 C26(H26A,H26B,H26C), C23(H23A,H23B,H23C), C8(H8A,H8B,H8C), C29(H29A,H29B,
 H29C), C40(H40A,H40B,H40C), C11(H11A,H11B,H11C), C14(H14A,H14B,H14C), C34(H34A,
 H34B,H34C), C32(H32A,H32B,H32C), C38(H38A,H38B,H38C), C33(H33A,H33B,H33C),
 C36(H36A,H36B,H36C), C37(H37A,H37B,H37C), C65(H65A,H65B,H65C), C38A(H38D,H38E,
 H38F), C36A(H36D,H36E,H36F), C37A(H37D,H37E,H37F), C32A(H32D,H32E,H32F),
 C33A(H33D,H33E,H33F), C34A(H34D,H34E,H34F)
;
_olex2_submission_special_instructions 'No special instructions were received'

loop_
_space_group_symop_operation_xyz
'x, y, z'
'-x, -y, -z'

loop_
_atom_site_label
_atom_site_type_symbol
_atom_site_fract_x
_atom_site_fract_y
_atom_site_fract_z
_atom_site_U_iso_or_equiv
_atom_site_adp_type
_atom_site_occupancy
_atom_site_site_symmetry_order
_atom_site_calc_flag
_atom_site_refinement_flags_posn
_atom_site_refinement_flags_adp
_atom_site_refinement_flags_occupancy
_atom_site_disorder_assembly
_atom_site_disorder_group
Ni1 Ni 0.18112(2) 0.64182(2) 0.20742(2) 0.02452(9) Uani 0.5 1 d . . P A 1
Fe1 Fe 0.12004(3) 0.43848(2) 0.26020(2) 0.02886(10) Uani 0.5 1 d . . P A 1
Fe2 Fe 0.18112(2) 0.64182(2) 0.20742(2) 0.02452(9) Uani 0.5 1 d . . P A 2
Ni2 Ni 0.12004(3) 0.43848(2) 0.26020(2) 0.02886(10) Uani 0.5 1 d . . P A 2
S2 S 0.28665(5) 0.55026(5) 0.24336(4) 0.02890(15) Uani 1 1 d . . . . .
S1 S 0.04958(5) 0.47461(5) 0.13902(4) 0.02795(14) Uani 1 1 d . . . . .
O2 O 0.11629(13) 0.66931(12) 0.31428(11) 0.0304(4) Uani 1 1 d . . . . .
O1 O 0.07408(14) 0.53633(13) 0.34728(11) 0.0339(4) Uani 1 1 d . . . . .
N5 N 0.25185(16) 0.65934(15) 0.09671(13) 0.0288(5) Uani 1 1 d . . . . .
N1 N -0.04792(16) 0.32838(15) 0.25291(14) 0.0312(5) Uani 1 1 d . . . . .
N4 N 0.31874(16) 0.78086(14) 0.27267(13) 0.0279(5) Uani 1 1 d . . . . .
N6 N 0.06363(16) 0.70203(14) 0.15525(13) 0.0272(5) Uani 1 1 d . . . . .
N3 N 0.21034(17) 0.42410(17) 0.36971(16) 0.0416(6) Uani 1 1 d . . . . .
C41 C 0.69525(19) 0.83071(18) 0.10397(16) 0.0275(5) Uani 1 1 d . . . . .
N2 N 0.14606(18) 0.30402(16) 0.19156(17) 0.0419(6) Uani 1 1 d . . . . .
C53 C 0.8885(2) 0.96213(18) 0.16501(17) 0.0304(6) Uani 1 1 d . . . . .
C42 C 0.6057(2) 0.8043(2) 0.04413(18) 0.0352(6) Uani 1 1 d . . . . .
H42 H 0.580054 0.852772 0.038586 0.042 Uiso 1 1 calc R U . . .
C47 C 0.73794(19) 0.95954(18) 0.26436(16) 0.0302(6) Uani 1 1 d . . . . .
C59 C 0.7165(2) 1.01183(18) 0.12944(16) 0.0311(6) Uani 1 1 d . . . . .
C6 C -0.13938(19) 0.42608(18) 0.20229(16) 0.0292(6) Uani 1 1 d . . . . .
C18 C 0.40566(19) 0.71911(18) 0.36798(17) 0.0300(6) Uani 1 1 d . . . . .
C4 C -0.24925(19) 0.52900(19) 0.24186(16) 0.0308(6) Uani 1 1 d . . . . .
C46 C 0.7281(2) 0.75495(19) 0.10761(17) 0.0328(6) Uani 1 1 d . . . . .
H46 H 0.789149 0.768757 0.146391 0.039 Uiso 1 1 calc R U . . .
C45 C 0.6752(2) 0.66028(19) 0.05687(17) 0.0370(6) Uani 1 1 d . . . . .
H45 H 0.699959 0.611220 0.062142 0.044 Uiso 1 1 calc R U . . .
C7 C -0.12639(19) 0.33100(18) 0.18903(17) 0.0314(6) Uani 1 1 d . . . . .
H7A H -0.196653 0.285032 0.187871 0.038 Uiso 1 1 calc R U . . .
H7B H -0.104685 0.308515 0.132998 0.038 Uiso 1 1 calc R U . . .
C3 C -0.18399(19) 0.58839(19) 0.20432(16) 0.0300(6) Uani 1 1 d . . . . .
H3 H -0.199700 0.643351 0.203470 0.036 Uiso 1 1 calc R U . . .
C5 C -0.22664(19) 0.44608(19) 0.23618(17) 0.0326(6) Uani 1 1 d . . . . .
H5 H -0.272887 0.401243 0.256363 0.039 Uiso 1 1 calc R U . . .
C44 C 0.5870(2) 0.6375(2) -0.00105(18) 0.0401(7) Uani 1 1 d . . . . .
H44 H 0.550635 0.573038 -0.035775 0.048 Uiso 1 1 calc R U . . .
C16 C 0.36370(19) 0.57913(18) 0.40671(17) 0.0292(6) Uani 1 1 d . . . . .
C58 C 0.9280(2) 0.93036(19) 0.08924(18) 0.0345(6) Uani 1 1 d . . . . .
H58 H 0.878923 0.896295 0.038598 0.041 Uiso 1 1 calc R U . . .
C17 C 0.35467(18) 0.62046(18) 0.34610(16) 0.0272(5) Uani 1 1 d . . . . .
C54 C 0.9669(2) 1.01043(19) 0.23676(18) 0.0352(6) Uani 1 1 d . . . . .
H54 H 0.945171 1.033030 0.289989 0.042 Uiso 1 1 calc R U . . .
C21 C 0.4137(2) 0.63581(19) 0.48765(17) 0.0330(6) Uani 1 1 d . . . . .
H21 H 0.417724 0.606023 0.527777 0.040 Uiso 1 1 calc R U . . .
C22 C 0.41623(19) 0.76339(18) 0.30088(16) 0.0302(6) Uani 1 1 d . . . . .
H22A H 0.475329 0.825057 0.322207 0.036 Uiso 1 1 calc R U . . .
H22B H 0.436124 0.721182 0.251351 0.036 Uiso 1 1 calc R U . . .
C48 C 0.7024(2) 0.8869(2) 0.29739(17) 0.0374(6) Uani 1 1 d . . . . .
H48 H 0.681933 0.822492 0.260267 0.045 Uiso 1 1 calc R U . . .
C64 C 0.7561(2) 1.0393(2) 0.06295(18) 0.0363(6) Uani 1 1 d . . . . .
H64 H 0.815335 1.022526 0.042238 0.044 Uiso 1 1 calc R U . . .
C31 C -0.3430(2) 0.5522(2) 0.28254(18) 0.0377(7) Uani 1 1 d D . . . .
C2 C -0.09692(19) 0.57003(18) 0.16817(16) 0.0278(5) Uani 1 1 d . . . . .
C25 C 0.3470(2) 0.74801(19) 0.12400(16) 0.0335(6) Uani 1 1 d . . . . .
H25A H 0.353012 0.776502 0.079425 0.040 Uiso 1 1 calc R U . . .
H25B H 0.411581 0.730461 0.130051 0.040 Uiso 1 1 calc R U . . .
C63 C 0.7128(2) 1.0901(2) 0.0259(2) 0.0462(7) Uani 1 1 d . . . . .
H63 H 0.742552 1.107029 -0.019070 0.055 Uiso 1 1 calc R U . . .
C19 C 0.4544(2) 0.77425(19) 0.45000(17) 0.0343(6) Uani 1 1 d . . . . .
H19 H 0.486195 0.841259 0.464076 0.041 Uiso 1 1 calc R U . . .
C39 C 0.0763(2) 0.62003(19) 0.35754(16) 0.0313(6) Uani 1 1 d . . . . .
C20 C 0.4585(2) 0.7348(2) 0.51299(17) 0.0350(6) Uani 1 1 d . . . . .
C57 C 1.0362(2) 0.9468(2) 0.0853(2) 0.0427(7) Uani 1 1 d . . . . .
H57 H 1.059162 0.924185 0.032601 0.051 Uiso 1 1 calc R U . . .
C27 C 0.1684(2) 0.6661(2) 0.04024(16) 0.0323(6) Uani 1 1 d . . . . .
H27A H 0.116151 0.601493 0.011200 0.039 Uiso 1 1 calc R U . . .
H27B H 0.201932 0.689456 -0.003199 0.039 Uiso 1 1 calc R U . . .
C1 C -0.06999(18) 0.49129(17) 0.17198(15) 0.0256(5) Uani 1 1 d . . . . .
C56 C 1.1098(2) 0.9953(2) 0.1570(2) 0.0438(7) Uani 1 1 d . . . . .
H56 H 1.183534 1.007166 0.154176 0.053 Uiso 1 1 calc R U . . .
C15 C 0.32730(19) 0.47207(19) 0.38180(19) 0.0351(6) Uani 1 1 d . . . . .
H15A H 0.353698 0.445538 0.328743 0.042 Uiso 1 1 calc R U . . .
H15B H 0.360842 0.455973 0.425630 0.042 Uiso 1 1 calc R U . . .
C60 C 0.6292(2) 1.0401(2) 0.1555(2) 0.0459(7) Uani 1 1 d . . . . .
H60 H 0.599042 1.024194 0.200763 0.055 Uiso 1 1 calc R U . . .
C26 C 0.2837(2) 0.57687(19) 0.04838(18) 0.0378(6) Uani 1 1 d . . . . .
H26A H 0.341351 0.572384 0.082829 0.057 Uiso 1 1 calc R U . . .
H26B H 0.308356 0.585719 -0.002968 0.057 Uiso 1 1 calc R U . . .
H26C H 0.222563 0.518022 0.033346 0.057 Uiso 1 1 calc R U . . .
C30 C -0.04150(19) 0.62515(18) 0.11553(16) 0.0293(6) Uani 1 1 d . . . . .
H30A H -0.030248 0.579117 0.063883 0.035 Uiso 1 1 calc R U . . .
H30B H -0.090033 0.654862 0.097927 0.035 Uiso 1 1 calc R U . . .
C55 C 1.0753(2) 1.0266(2) 0.2332(2) 0.0418(7) Uani 1 1 d . . . . .
H55 H 1.125306 1.059278 0.283390 0.050 Uiso 1 1 calc R U . . .
C52 C 0.7645(2) 1.0525(2) 0.32351(18) 0.0432(7) Uani 1 1 d . . . . .
H52 H 0.788639 1.104991 0.304553 0.052 Uiso 1 1 calc R U . . .
C23 C 0.2964(2) 0.85082(19) 0.34599(18) 0.0379(6) Uani 1 1 d . . . . .
H23A H 0.236586 0.868124 0.328458 0.057 Uiso 1 1 calc R U . . .
H23B H 0.359520 0.908126 0.368619 0.057 Uiso 1 1 calc R U . . .
H23C H 0.278201 0.822550 0.389464 0.057 Uiso 1 1 calc R U . . .
C24 C 0.3437(2) 0.82236(18) 0.20609(17) 0.0348(6) Uani 1 1 d . . . . .
H24A H 0.413510 0.874036 0.224661 0.042 Uiso 1 1 calc R U . . .
H24B H 0.289163 0.850773 0.197052 0.042 Uiso 1 1 calc R U . . .
C43 C 0.5528(2) 0.7101(2) -0.00753(19) 0.0420(7) Uani 1 1 d . . . . .
H43 H 0.492720 0.695726 -0.047507 0.050 Uiso 1 1 calc R U . . .
C9 C -0.0364(2) 0.23218(18) 0.22020(19) 0.0378(7) Uani 1 1 d . . . . .
H9A H -0.106833 0.183659 0.193380 0.045 Uiso 1 1 calc R U . . .
H9B H -0.009957 0.216865 0.267494 0.045 Uiso 1 1 calc R U . . .
C62 C 0.6268(2) 1.1161(2) 0.0539(2) 0.0480(8) Uani 1 1 d . . . . .
H62 H 0.597294 1.151175 0.029056 0.058 Uiso 1 1 calc R U . . .
B1 B 0.7589(2) 0.9417(2) 0.16631(19) 0.0291(6) Uani 1 1 d . . . . .
C10 C 0.0399(2) 0.22857(19) 0.15688(19) 0.0395(7) Uani 1 1 d . . . . .
H10A H 0.049130 0.165079 0.138609 0.047 Uiso 1 1 calc R U . . .
H10B H 0.009034 0.236588 0.106803 0.047 Uiso 1 1 calc R U . . .
C61 C 0.5849(3) 1.0900(3) 0.1187(2) 0.0547(9) Uani 1 1 d . . . . .
H61 H 0.525018 1.106302 0.138325 0.066 Uiso 1 1 calc R U . . .
C8 C -0.0928(2) 0.3405(2) 0.33157(19) 0.0429(7) Uani 1 1 d . . . . .
H8A H -0.048108 0.329336 0.371872 0.064 Uiso 1 1 calc R U . . .
H8B H -0.164955 0.294570 0.320418 0.064 Uiso 1 1 calc R U . . .
H8C H -0.095264 0.405549 0.355038 0.064 Uiso 1 1 calc R U . . .
C29 C 0.0409(2) 0.78242(19) 0.21736(18) 0.0367(6) Uani 1 1 d . . . . .
H29A H 0.011807 0.762721 0.263261 0.055 Uiso 1 1 calc R U . . .
H29B H -0.010917 0.800860 0.189884 0.055 Uiso 1 1 calc R U . . .
H29C H 0.106882 0.836908 0.240070 0.055 Uiso 1 1 calc R U . . .
C51 C 0.7572(3) 1.0712(2) 0.40827(19) 0.0514(8) Uani 1 1 d . . . . .
H51 H 0.775459 1.135301 0.445752 0.062 Uiso 1 1 calc R U . . .
C50 C 0.7235(2) 0.9970(2) 0.43824(19) 0.0472(8) Uani 1 1 d . . . . .
H50 H 0.719666 1.009365 0.496406 0.057 Uiso 1 1 calc R U . . .
C49 C 0.6956(2) 0.9048(2) 0.38263(18) 0.0457(7) Uani 1 1 d . . . . .
H49 H 0.671491 0.852922 0.402329 0.055 Uiso 1 1 calc R U . . .
C28 C 0.1106(2) 0.73179(19) 0.08671(17) 0.0322(6) Uani 1 1 d . . . . .
H28A H 0.160930 0.797981 0.110671 0.039 Uiso 1 1 calc R U . . .
H28B H 0.053513 0.730713 0.046918 0.039 Uiso 1 1 calc R U . . .
C35 C 0.5119(3) 0.7968(2) 0.60286(19) 0.0529(9) Uani 1 1 d D . . . .
C12 C 0.2077(3) 0.2802(2) 0.2528(3) 0.0651(12) Uani 1 1 d . . . . .
H12A H 0.284424 0.304929 0.249521 0.078 Uiso 1 1 calc R U . . .
H12B H 0.186764 0.209890 0.235852 0.078 Uiso 1 1 calc R U . . .
C40 C 0.0226(3) 0.6663(3) 0.4287(2) 0.0649(10) Uani 1 1 d . . . . .
H40A H 0.054529 0.735967 0.447081 0.097 Uiso 1 1 calc R U . . .
H40B H 0.032226 0.645225 0.476032 0.097 Uiso 1 1 calc R U . . .
H40C H -0.053581 0.647669 0.408889 0.097 Uiso 1 1 calc R U . . .
C13 C 0.1908(3) 0.3205(2) 0.3429(3) 0.0659(12) Uani 1 1 d . . . . .
H13A H 0.116887 0.287829 0.348771 0.079 Uiso 1 1 calc R U . . .
H13B H 0.239503 0.308061 0.380072 0.079 Uiso 1 1 calc R U . . .
C11 C 0.2059(3) 0.3100(2) 0.1204(3) 0.0669(11) Uani 1 1 d . . . . .
H11A H 0.163943 0.321779 0.078761 0.100 Uiso 1 1 calc R U . . .
H11B H 0.219406 0.249788 0.093989 0.100 Uiso 1 1 calc R U . . .
H11C H 0.273828 0.362458 0.141386 0.100 Uiso 1 1 calc R U . . .
C14 C 0.1738(2) 0.4575(3) 0.4519(2) 0.0660(11) Uani 1 1 d . . . . .
H14A H 0.192633 0.527166 0.471756 0.099 Uiso 1 1 calc R U . . .
H14B H 0.208181 0.439160 0.492939 0.099 Uiso 1 1 calc R U . . .
H14C H 0.096392 0.428271 0.445518 0.099 Uiso 1 1 calc R U . . .
C34 C -0.3963(4) 0.4860(4) 0.3271(4) 0.0538(16) Uani 0.650(6) 1 d D . P B 1
H34A H -0.450135 0.508720 0.356698 0.081 Uiso 0.650(6) 1 calc R U P B 1
H34B H -0.343075 0.484633 0.367677 0.081 Uiso 0.650(6) 1 calc R U P B 1
H34C H -0.430546 0.421593 0.285864 0.081 Uiso 0.650(6) 1 calc R U P B 1
C32 C -0.2959(4) 0.6535(4) 0.3557(3) 0.0580(17) Uani 0.650(6) 1 d D . P B 1
H32A H -0.259187 0.701603 0.331990 0.087 Uiso 0.650(6) 1 calc R U P B 1
H32B H -0.245551 0.650329 0.397422 0.087 Uiso 0.650(6) 1 calc R U P B 1
H32C H -0.354071 0.670899 0.382761 0.087 Uiso 0.650(6) 1 calc R U P B 1
C38 C 0.5369(7) 0.8984(5) 0.6205(5) 0.0495(19) Uani 0.500(6) 1 d D . P C 1
H38A H 0.592764 0.919856 0.588592 0.074 Uiso 0.500(6) 1 calc R U P C 1
H38B H 0.561725 0.933079 0.680829 0.074 Uiso 0.500(6) 1 calc R U P C 1
H38C H 0.472961 0.911070 0.604069 0.074 Uiso 0.500(6) 1 calc R U P C 1
C33 C -0.4188(4) 0.5613(6) 0.2217(4) 0.069(2) Uani 0.650(6) 1 d D . P B 1
H33A H -0.447136 0.500955 0.174076 0.104 Uiso 0.650(6) 1 calc R U P B 1
H33B H -0.381787 0.612504 0.201383 0.104 Uiso 0.650(6) 1 calc R U P B 1
H33C H -0.477466 0.576525 0.249587 0.104 Uiso 0.650(6) 1 calc R U P B 1
N7 N 0.8854(7) 0.8397(6) 0.5418(4) 0.199(4) Uani 1 1 d . . . . .
C36 C 0.4096(6) 0.7710(5) 0.6579(4) 0.056(2) Uani 0.500(6) 1 d D . P C 1
H36A H 0.353427 0.793660 0.642465 0.084 Uiso 0.500(6) 1 calc R U P C 1
H36B H 0.435689 0.802706 0.718369 0.084 Uiso 0.500(6) 1 calc R U P C 1
H36C H 0.380921 0.701768 0.644648 0.084 Uiso 0.500(6) 1 calc R U P C 1
C37 C 0.5882(6) 0.7604(5) 0.6300(5) 0.063(2) Uani 0.500(6) 1 d D . P C 1
H37A H 0.552544 0.694518 0.626591 0.095 Uiso 0.500(6) 1 calc R U P C 1
H37B H 0.620610 0.800007 0.688233 0.095 Uiso 0.500(6) 1 calc R U P C 1
H37C H 0.643534 0.761831 0.593644 0.095 Uiso 0.500(6) 1 calc R U P C 1
C66 C 0.9140(7) 0.8663(7) 0.4886(6) 0.165(3) Uani 1 1 d . . . . .
C65 C 0.9554(7) 0.8945(8) 0.4187(6) 0.216(5) Uani 1 1 d . . . . .
H65A H 0.897097 0.872810 0.372324 0.324 Uiso 1 1 calc R U . . .
H65B H 1.009607 0.865240 0.399380 0.324 Uiso 1 1 calc R U . . .
H65C H 0.987152 0.964146 0.437723 0.324 Uiso 1 1 calc R U . . .
C38A C 0.6436(4) 0.8471(5) 0.5977(4) 0.053(2) Uani 0.500(6) 1 d D . P C 2
H38D H 0.674466 0.796568 0.574319 0.080 Uiso 0.500(6) 1 calc R U P C 2
H38E H 0.681565 0.887981 0.654282 0.080 Uiso 0.500(6) 1 calc R U P C 2
H38F H 0.650154 0.885567 0.561471 0.080 Uiso 0.500(6) 1 calc R U P C 2
C36A C 0.4806(7) 0.8846(6) 0.6396(5) 0.056(2) Uani 0.500(6) 1 d D . P C 2
H36D H 0.488088 0.919328 0.600201 0.084 Uiso 0.500(6) 1 calc R U P C 2
H36E H 0.526982 0.925873 0.692974 0.084 Uiso 0.500(6) 1 calc R U P C 2
H36F H 0.406505 0.865708 0.649403 0.084 Uiso 0.500(6) 1 calc R U P C 2
C37A C 0.5212(6) 0.7492(5) 0.6652(4) 0.0513(19) Uani 0.500(6) 1 d D . P C 2
H37D H 0.450331 0.720019 0.677264 0.077 Uiso 0.500(6) 1 calc R U P C 2
H37E H 0.566011 0.796766 0.717257 0.077 Uiso 0.500(6) 1 calc R U P C 2
H37F H 0.553517 0.699721 0.641720 0.077 Uiso 0.500(6) 1 calc R U P C 2
C32A C -0.3586(8) 0.6409(7) 0.2785(7) 0.060(4) Uani 0.350(6) 1 d D . P B 2
H32D H -0.363055 0.638517 0.220004 0.090 Uiso 0.350(6) 1 calc R U P B 2
H32E H -0.298431 0.696495 0.313037 0.090 Uiso 0.350(6) 1 calc R U P B 2
H32F H -0.424684 0.646161 0.299661 0.090 Uiso 0.350(6) 1 calc R U P B 2
C33A C -0.4481(6) 0.4661(7) 0.2258(6) 0.062(3) Uani 0.350(6) 1 d D . P B 2
H33D H -0.511975 0.479724 0.244762 0.093 Uiso 0.350(6) 1 calc R U P B 2
H33E H -0.447739 0.406015 0.231610 0.093 Uiso 0.350(6) 1 calc R U P B 2
H33F H -0.448096 0.460623 0.166630 0.093 Uiso 0.350(6) 1 calc R U P B 2
C34A C -0.3417(9) 0.5472(8) 0.3678(6) 0.054(3) Uani 0.350(6) 1 d D . P B 2
H34D H -0.412869 0.539258 0.383730 0.081 Uiso 0.350(6) 1 calc R U P B 2
H34E H -0.290781 0.606279 0.407823 0.081 Uiso 0.350(6) 1 calc R U P B 2
H34F H -0.320409 0.492728 0.368442 0.081 Uiso 0.350(6) 1 calc R U P B 2

loop_
_atom_site_aniso_label
_atom_site_aniso_U_11
_atom_site_aniso_U_22
_atom_site_aniso_U_33
_atom_site_aniso_U_23
_atom_site_aniso_U_13
_atom_site_aniso_U_12
Ni1 0.02333(17) 0.02448(18) 0.02981(19) 0.01336(14) 0.00951(13) 0.00875(14)
Fe1 0.02392(18) 0.02626(19) 0.0403(2) 0.01769(16) 0.00571(14) 0.00715(14)
Fe2 0.02333(17) 0.02448(18) 0.02981(19) 0.01336(14) 0.00951(13) 0.00875(14)
Ni2 0.02392(18) 0.02626(19) 0.0403(2) 0.01769(16) 0.00571(14) 0.00715(14)
S2 0.0226(3) 0.0276(3) 0.0385(4) 0.0147(3) 0.0060(3) 0.0076(3)
S1 0.0229(3) 0.0288(3) 0.0346(3) 0.0136(3) 0.0067(2) 0.0089(3)
O2 0.0351(10) 0.0285(9) 0.0341(10) 0.0160(8) 0.0134(8) 0.0133(8)
O1 0.0370(10) 0.0304(10) 0.0358(10) 0.0171(8) 0.0087(8) 0.0068(8)
N5 0.0279(11) 0.0271(11) 0.0334(12) 0.0127(9) 0.0100(9) 0.0092(9)
N1 0.0271(11) 0.0262(11) 0.0428(13) 0.0188(10) 0.0053(9) 0.0052(9)
N4 0.0330(11) 0.0217(10) 0.0313(12) 0.0122(9) 0.0084(9) 0.0086(9)
N6 0.0279(11) 0.0252(11) 0.0353(12) 0.0167(9) 0.0115(9) 0.0110(9)
N3 0.0294(12) 0.0423(14) 0.0596(16) 0.0364(13) 0.0000(11) 0.0017(11)
C41 0.0266(12) 0.0281(13) 0.0317(14) 0.0133(11) 0.0142(10) 0.0101(11)
N2 0.0343(12) 0.0243(12) 0.0689(17) 0.0173(12) 0.0111(12) 0.0106(10)
C53 0.0328(14) 0.0249(13) 0.0388(15) 0.0155(12) 0.0104(11) 0.0119(11)
C42 0.0293(13) 0.0341(15) 0.0458(16) 0.0157(13) 0.0097(12) 0.0132(12)
C47 0.0271(13) 0.0298(14) 0.0348(14) 0.0121(11) 0.0072(11) 0.0096(11)
C59 0.0326(13) 0.0241(13) 0.0356(15) 0.0101(11) 0.0088(11) 0.0081(11)
C6 0.0250(12) 0.0261(13) 0.0377(15) 0.0154(11) 0.0014(11) 0.0058(10)
C18 0.0261(13) 0.0304(14) 0.0386(15) 0.0167(12) 0.0092(11) 0.0109(11)
C4 0.0222(12) 0.0377(15) 0.0366(15) 0.0177(12) 0.0069(11) 0.0104(11)
C46 0.0344(14) 0.0319(14) 0.0341(15) 0.0119(12) 0.0063(11) 0.0132(12)
C45 0.0462(16) 0.0289(14) 0.0406(16) 0.0148(12) 0.0100(13) 0.0157(13)
C7 0.0232(12) 0.0251(13) 0.0440(16) 0.0159(12) 0.0021(11) 0.0014(11)
C3 0.0240(12) 0.0323(14) 0.0406(15) 0.0200(12) 0.0054(11) 0.0114(11)
C5 0.0228(12) 0.0365(15) 0.0426(16) 0.0226(13) 0.0067(11) 0.0062(11)
C44 0.0399(16) 0.0313(15) 0.0428(17) 0.0091(13) 0.0088(13) 0.0067(13)
C16 0.0236(12) 0.0304(14) 0.0403(15) 0.0190(12) 0.0075(11) 0.0109(11)
C58 0.0315(14) 0.0343(15) 0.0408(16) 0.0150(13) 0.0114(12) 0.0125(12)
C17 0.0189(11) 0.0276(13) 0.0381(14) 0.0145(11) 0.0076(10) 0.0083(10)
C54 0.0347(14) 0.0287(14) 0.0435(16) 0.0143(12) 0.0069(12) 0.0101(12)
C21 0.0333(14) 0.0360(15) 0.0425(16) 0.0235(13) 0.0123(12) 0.0179(12)
C22 0.0263(13) 0.0275(13) 0.0367(15) 0.0150(11) 0.0060(11) 0.0044(11)
C48 0.0398(15) 0.0327(15) 0.0376(16) 0.0126(12) 0.0095(12) 0.0083(12)
C64 0.0320(14) 0.0385(16) 0.0443(16) 0.0208(13) 0.0115(12) 0.0123(12)
C31 0.0303(14) 0.0495(18) 0.0478(17) 0.0280(14) 0.0169(12) 0.0202(13)
C2 0.0242(12) 0.0302(14) 0.0315(14) 0.0141(11) 0.0045(10) 0.0088(11)
C25 0.0307(13) 0.0375(15) 0.0356(15) 0.0222(12) 0.0108(11) 0.0052(12)
C63 0.0502(18) 0.0491(19) 0.0504(19) 0.0312(16) 0.0119(14) 0.0164(15)
C19 0.0378(15) 0.0255(13) 0.0410(16) 0.0140(12) 0.0074(12) 0.0097(12)
C39 0.0282(13) 0.0340(15) 0.0291(14) 0.0121(12) 0.0056(11) 0.0056(11)
C20 0.0405(15) 0.0360(15) 0.0351(15) 0.0157(12) 0.0097(12) 0.0177(13)
C57 0.0399(16) 0.0371(16) 0.061(2) 0.0236(15) 0.0227(15) 0.0180(14)
C27 0.0300(13) 0.0380(15) 0.0325(14) 0.0192(12) 0.0105(11) 0.0083(12)
C1 0.0189(11) 0.0254(13) 0.0306(13) 0.0110(11) 0.0025(10) 0.0037(10)
C56 0.0265(14) 0.0341(16) 0.077(2) 0.0262(16) 0.0162(14) 0.0104(13)
C15 0.0242(13) 0.0306(14) 0.0542(18) 0.0238(13) -0.0009(12) 0.0054(11)
C60 0.0501(18) 0.0511(19) 0.0559(19) 0.0291(16) 0.0258(15) 0.0307(15)
C26 0.0430(16) 0.0334(15) 0.0426(16) 0.0145(13) 0.0196(13) 0.0176(13)
C30 0.0255(12) 0.0327(14) 0.0362(14) 0.0195(12) 0.0067(10) 0.0104(11)
C55 0.0330(15) 0.0280(15) 0.062(2) 0.0159(14) -0.0010(13) 0.0076(12)
C52 0.0548(18) 0.0330(15) 0.0416(17) 0.0130(13) 0.0168(14) 0.0130(14)
C23 0.0443(16) 0.0250(14) 0.0412(16) 0.0077(12) 0.0057(13) 0.0114(12)
C24 0.0382(15) 0.0243(13) 0.0413(16) 0.0182(12) 0.0049(12) 0.0024(11)
C43 0.0300(14) 0.0394(17) 0.0506(18) 0.0124(14) 0.0000(12) 0.0073(13)
C9 0.0301(14) 0.0199(13) 0.0598(19) 0.0189(13) -0.0037(13) -0.0006(11)
C62 0.0495(18) 0.0470(18) 0.064(2) 0.0305(16) 0.0093(16) 0.0265(15)
B1 0.0294(15) 0.0286(15) 0.0322(16) 0.0122(13) 0.0100(12) 0.0112(12)
C10 0.0396(15) 0.0243(14) 0.0523(18) 0.0105(13) -0.0006(13) 0.0115(12)
C61 0.0538(19) 0.061(2) 0.070(2) 0.0318(19) 0.0239(17) 0.0375(18)
C8 0.0354(15) 0.0481(18) 0.0504(18) 0.0310(15) 0.0103(13) 0.0059(14)
C29 0.0406(15) 0.0314(15) 0.0465(17) 0.0173(13) 0.0140(13) 0.0189(12)
C51 0.067(2) 0.0391(17) 0.0397(18) 0.0046(14) 0.0148(15) 0.0154(16)
C50 0.0538(19) 0.054(2) 0.0334(16) 0.0123(15) 0.0138(14) 0.0196(16)
C49 0.0580(19) 0.0435(18) 0.0399(17) 0.0218(14) 0.0167(14) 0.0140(15)
C28 0.0296(13) 0.0360(15) 0.0389(15) 0.0240(12) 0.0093(11) 0.0098(12)
C35 0.091(3) 0.0423(18) 0.0347(17) 0.0102(14) 0.0051(16) 0.0385(18)
C12 0.0422(18) 0.0223(15) 0.127(4) 0.0245(19) -0.015(2) 0.0111(14)
C40 0.091(3) 0.054(2) 0.054(2) 0.0209(17) 0.043(2) 0.023(2)
C13 0.0459(19) 0.0431(19) 0.110(3) 0.054(2) -0.025(2) -0.0077(16)
C11 0.067(2) 0.0356(18) 0.097(3) 0.0143(19) 0.046(2) 0.0210(17)
C14 0.0362(17) 0.111(3) 0.059(2) 0.061(2) 0.0035(15) 0.0033(19)
C34 0.045(3) 0.054(4) 0.075(4) 0.032(3) 0.037(3) 0.020(3)
C32 0.058(3) 0.052(3) 0.071(4) 0.024(3) 0.034(3) 0.023(3)
C38 0.066(5) 0.040(4) 0.033(4) 0.005(3) -0.002(4) 0.014(4)
C33 0.039(3) 0.129(7) 0.072(4) 0.053(4) 0.018(3) 0.052(4)
N7 0.251(9) 0.173(7) 0.141(6) 0.055(5) 0.071(6) 0.020(6)
C36 0.080(5) 0.050(4) 0.040(4) 0.014(3) 0.024(3) 0.026(4)
C37 0.074(6) 0.057(5) 0.055(5) 0.011(4) -0.019(4) 0.030(4)
C66 0.181(8) 0.171(8) 0.184(9) 0.088(7) 0.082(7) 0.080(6)
C65 0.208(9) 0.319(13) 0.230(10) 0.175(10) 0.152(8) 0.142(9)
C38A 0.036(3) 0.072(5) 0.043(4) 0.018(3) -0.001(3) 0.009(3)
C36A 0.066(6) 0.060(5) 0.047(5) 0.009(4) 0.007(4) 0.037(5)
C37A 0.064(5) 0.051(4) 0.038(4) 0.019(3) 0.000(3) 0.015(4)
C32A 0.063(7) 0.070(7) 0.082(9) 0.044(7) 0.052(7) 0.047(6)
C33A 0.025(4) 0.072(8) 0.075(7) 0.007(6) 0.003(4) 0.017(5)
C34A 0.055(7) 0.057(7) 0.058(7) 0.023(6) 0.024(5) 0.026(6)

loop_
_atom_type_symbol
_atom_type_description
_atom_type_scat_dispersion_real
_atom_type_scat_dispersion_imag
_atom_type_scat_source
C C 0.0033 0.0016 'International Tables Vol C Tables 4.2.6.8 and 6.1.1.4'
H H 0.0000 0.0000 'International Tables Vol C Tables 4.2.6.8 and 6.1.1.4'
B B 0.0013 0.0007 'International Tables Vol C Tables 4.2.6.8 and 6.1.1.4'
Fe Fe 0.3463 0.8444 'International Tables Vol C Tables 4.2.6.8 and 6.1.1.4'
N N 0.0061 0.0033 'International Tables Vol C Tables 4.2.6.8 and 6.1.1.4'
Ni Ni 0.3393 1.1124 'International Tables Vol C Tables 4.2.6.8 and 6.1.1.4'
O O 0.0106 0.0060 'International Tables Vol C Tables 4.2.6.8 and 6.1.1.4'
S S 0.1246 0.1234 'International Tables Vol C Tables 4.2.6.8 and 6.1.1.4'

loop_
_exptl_crystal_face_index_h
_exptl_crystal_face_index_k
_exptl_crystal_face_index_l
_exptl_crystal_face_perp_dist
0 -5 0 0.1100
5 1 1 0.3815
-4 5 -1 0.3426
-1 0 5 0.1126
1 0 -5 0.1144
-1 5 0 0.1258

loop_
_geom_angle_atom_site_label_1
_geom_angle_atom_site_label_2
_geom_angle_atom_site_label_3
_geom_angle
_geom_angle_site_symmetry_1
_geom_angle_site_symmetry_3
_geom_angle_publ_flag
S2 Ni1 S1 80.58(2) . . ?
O2 Ni1 S2 96.98(5) . . ?
O2 Ni1 S1 94.47(5) . . ?
O2 Ni1 N5 161.17(8) . . ?
O2 Ni1 N4 87.85(7) . . ?
O2 Ni1 N6 86.93(7) . . ?
N5 Ni1 S2 98.13(6) . . ?
N5 Ni1 S1 99.03(6) . . ?
N5 Ni1 N4 80.92(7) . . ?
N5 Ni1 N6 80.13(7) . . ?
N4 Ni1 S2 90.24(6) . . ?
N4 Ni1 S1 170.74(6) . . ?
N4 Ni1 N6 99.43(7) . . ?
N6 Ni1 S2 169.72(5) . . ?
N6 Ni1 S1 89.65(5) . . ?
S2 Fe1 S1 80.81(2) . . ?
O1 Fe1 S2 97.19(5) . . ?
O1 Fe1 S1 93.49(5) . . ?
O1 Fe1 N1 86.80(7) . . ?
O1 Fe1 N3 87.09(9) . . ?
O1 Fe1 N2 160.68(8) . . ?
N1 Fe1 S2 170.47(6) . . ?
N1 Fe1 S1 90.33(5) . . ?
N3 Fe1 S2 89.57(6) . . ?
N3 Fe1 S1 170.37(6) . . ?
N3 Fe1 N1 99.30(7) . . ?
N2 Fe1 S2 98.44(6) . . ?
N2 Fe1 S1 100.14(7) . . ?
N2 Fe1 N1 79.55(8) . . ?
N2 Fe1 N3 81.76(10) . . ?
S2 Fe2 S1 80.58(2) . . ?
O2 Fe2 S2 96.98(5) . . ?
O2 Fe2 S1 94.47(5) . . ?
O2 Fe2 N5 161.17(8) . . ?
O2 Fe2 N4 87.85(7) . . ?
O2 Fe2 N6 86.93(7) . . ?
N5 Fe2 S2 98.13(6) . . ?
N5 Fe2 S1 99.03(6) . . ?
N5 Fe2 N4 80.92(7) . . ?
N5 Fe2 N6 80.13(7) . . ?
N4 Fe2 S2 90.24(6) . . ?
N4 Fe2 S1 170.74(6) . . ?
N4 Fe2 N6 99.43(7) . . ?
N6 Fe2 S2 169.72(5) . . ?
N6 Fe2 S1 89.65(5) . . ?
S2 Ni2 S1 80.81(2) . . ?
O1 Ni2 S2 97.19(5) . . ?
O1 Ni2 S1 93.49(5) . . ?
O1 Ni2 N1 86.80(7) . . ?
O1 Ni2 N3 87.09(9) . . ?
O1 Ni2 N2 160.68(8) . . ?
N1 Ni2 S2 170.47(6) . . ?
N1 Ni2 S1 90.33(5) . . ?
N3 Ni2 S2 89.57(6) . . ?
N3 Ni2 S1 170.37(6) . . ?
N3 Ni2 N1 99.30(7) . . ?
N2 Ni2 S2 98.44(6) . . ?
N2 Ni2 S1 100.14(7) . . ?
N2 Ni2 N1 79.55(8) . . ?
N2 Ni2 N3 81.76(10) . . ?
Fe1 S2 Ni1 88.73(2) . . ?
Ni2 S2 Fe2 88.73(2) . . ?
C17 S2 Ni1 105.38(8) . . ?
C17 S2 Fe1 106.01(8) . . ?
C17 S2 Fe2 105.38(8) . . ?
C17 S2 Ni2 106.01(8) . . ?
Fe1 S1 Ni1 86.41(2) . . ?
Ni2 S1 Fe2 86.41(2) . . ?
C1 S1 Ni1 101.24(8) . . ?
C1 S1 Fe1 100.31(8) . . ?
C1 S1 Fe2 101.24(8) . . ?
C1 S1 Ni2 100.31(8) . . ?
C39 O2 Ni1 133.56(18) . . ?
C39 O2 Fe2 133.56(18) . . ?
C39 O1 Fe1 134.14(17) . . ?
C39 O1 Ni2 134.14(17) . . ?
C25 N5 Ni1 109.31(15) . . ?
C25 N5 Fe2 109.31(15) . . ?
C27 N5 Ni1 106.85(14) . . ?
C27 N5 Fe2 106.85(14) . . ?
C27 N5 C25 111.1(2) . . ?
C26 N5 Ni1 113.00(16) . . ?
C26 N5 Fe2 113.00(16) . . ?
C26 N5 C25 109.2(2) . . ?
C26 N5 C27 107.3(2) . . ?
C7 N1 Fe1 109.74(14) . . ?
C7 N1 Ni2 109.74(14) . . ?
C9 N1 Fe1 106.22(15) . . ?
C9 N1 Ni2 106.22(15) . . ?
C9 N1 C7 106.5(2) . . ?
C8 N1 Fe1 116.35(17) . . ?
C8 N1 Ni2 116.35(17) . . ?
C8 N1 C7 107.8(2) . . ?
C8 N1 C9 109.8(2) . . ?
C22 N4 Ni1 112.09(15) . . ?
C22 N4 Fe2 112.09(15) . . ?
C23 N4 Ni1 115.81(15) . . ?
C23 N4 Fe2 115.81(15) . . ?
C23 N4 C22 107.4(2) . . ?
C24 N4 Ni1 104.17(15) . . ?
C24 N4 Fe2 104.17(15) . . ?
C24 N4 C22 107.4(2) . . ?
C24 N4 C23 109.7(2) . . ?
C30 N6 Ni1 110.98(14) . . ?
C30 N6 Fe2 110.98(14) . . ?
C29 N6 Ni1 115.76(16) . . ?
C29 N6 Fe2 115.76(16) . . ?
C29 N6 C30 107.05(19) . . ?
C29 N6 C28 110.0(2) . . ?
C28 N6 Ni1 106.30(15) . . ?
C28 N6 Fe2 106.30(15) . . ?
C28 N6 C30 106.40(19) . . ?
C15 N3 Fe1 113.67(16) . . ?
C15 N3 Ni2 113.67(16) . . ?
C13 N3 Fe1 103.00(18) . . ?
C13 N3 Ni2 103.00(18) . . ?
C13 N3 C15 107.3(2) . . ?
C13 N3 C14 109.9(3) . . ?
C14 N3 Fe1 114.95(19) . . ?
C14 N3 Ni2 114.95(19) . . ?
C14 N3 C15 107.7(2) . . ?
C42 C41 B1 123.7(2) . . ?
C46 C41 C42 114.9(2) . . ?
C46 C41 B1 121.4(2) . . ?
C10 N2 Fe1 108.05(17) . . ?
C10 N2 Ni2 108.05(17) . . ?
C10 N2 C12 110.8(2) . . ?
C12 N2 Fe1 107.8(2) . . ?
C12 N2 Ni2 107.8(2) . . ?
C11 N2 Fe1 112.55(18) . . ?
C11 N2 Ni2 112.55(18) . . ?
C11 N2 C10 108.3(3) . . ?
C11 N2 C12 109.4(3) . . ?
C58 C53 B1 121.0(2) . . ?
C54 C53 C58 114.5(2) . . ?
C54 C53 B1 124.5(2) . . ?
C41 C42 H42 118.6 . . ?
C43 C42 C41 122.8(3) . . ?
C43 C42 H42 118.6 . . ?
C48 C47 C52 114.7(2) . . ?
C48 C47 B1 124.2(2) . . ?
C52 C47 B1 120.9(2) . . ?
C64 C59 C60 114.1(3) . . ?
C64 C59 B1 123.0(2) . . ?
C60 C59 B1 122.5(2) . . ?
C5 C6 C7 120.3(2) . . ?
C5 C6 C1 119.5(2) . . ?
C1 C6 C7 119.9(2) . . ?
C17 C18 C22 119.9(2) . . ?
C19 C18 C17 120.0(2) . . ?
C19 C18 C22 119.9(2) . . ?
C3 C4 C31 121.4(2) . . ?
C5 C4 C3 116.0(2) . . ?
C5 C4 C31 122.5(2) . . ?
C41 C46 H46 118.5 . . ?
C45 C46 C41 122.9(3) . . ?
C45 C46 H46 118.5 . . ?
C46 C45 H45 119.9 . . ?
C44 C45 C46 120.3(3) . . ?
C44 C45 H45 119.9 . . ?
N1 C7 C6 116.2(2) . . ?
N1 C7 H7A 108.2 . . ?
N1 C7 H7B 108.2 . . ?
C6 C7 H7A 108.2 . . ?
C6 C7 H7B 108.2 . . ?
H7A C7 H7B 107.4 . . ?
C4 C3 H3 118.7 . . ?
C2 C3 C4 122.7(2) . . ?
C2 C3 H3 118.7 . . ?
C6 C5 C4 123.0(2) . . ?
C6 C5 H5 118.5 . . ?
C4 C5 H5 118.5 . . ?
C45 C44 H44 120.6 . . ?
C43 C44 C45 118.7(3) . . ?
C43 C44 H44 120.6 . . ?
C17 C16 C15 119.9(2) . . ?
C21 C16 C17 120.3(2) . . ?
C21 C16 C15 119.6(2) . . ?
C53 C58 H58 118.6 . . ?
C57 C58 C53 122.8(3) . . ?
C57 C58 H58 118.6 . . ?
C18 C17 S2 120.55(19) . . ?
C16 C17 S2 121.28(19) . . ?
C16 C17 C18 118.1(2) . . ?
C53 C54 H54 118.5 . . ?
C55 C54 C53 122.9(3) . . ?
C55 C54 H54 118.5 . . ?
C16 C21 H21 118.6 . . ?
C16 C21 C20 122.8(2) . . ?
C20 C21 H21 118.6 . . ?
N4 C22 C18 115.4(2) . . ?
N4 C22 H22A 108.4 . . ?
N4 C22 H22B 108.4 . . ?
C18 C22 H22A 108.4 . . ?
C18 C22 H22B 108.4 . . ?
H22A C22 H22B 107.5 . . ?
C47 C48 H48 118.6 . . ?
C47 C48 C49 122.8(3) . . ?
C49 C48 H48 118.6 . . ?
C59 C64 H64 118.5 . . ?
C63 C64 C59 123.0(3) . . ?
C63 C64 H64 118.5 . . ?
C4 C31 C32 107.3(3) . . ?
C4 C31 C33A 105.0(4) . . ?
C34 C31 C4 113.6(3) . . ?
C34 C31 C32 103.9(3) . . ?
C33 C31 C4 111.4(3) . . ?
C33 C31 C34 113.1(4) . . ?
C33 C31 C32 106.9(4) . . ?
C32A C31 C4 115.0(4) . . ?
C32A C31 C33A 105.0(6) . . ?
C34A C31 C4 111.7(4) . . ?
C34A C31 C32A 113.2(6) . . ?
C34A C31 C33A 105.9(6) . . ?
C3 C2 C1 119.4(2) . . ?
C3 C2 C30 120.6(2) . . ?
C1 C2 C30 119.6(2) . . ?
N5 C25 H25A 108.8 . . ?
N5 C25 H25B 108.8 . . ?
N5 C25 C24 113.9(2) . . ?
H25A C25 H25B 107.7 . . ?
C24 C25 H25A 108.8 . . ?
C24 C25 H25B 108.8 . . ?
C64 C63 H63 119.7 . . ?
C62 C63 C64 120.5(3) . . ?
C62 C63 H63 119.7 . . ?
C18 C19 H19 118.7 . . ?
C18 C19 C20 122.5(2) . . ?
C20 C19 H19 118.7 . . ?
O2 C39 O1 127.0(2) . . ?
O2 C39 C40 115.9(3) . . ?
O1 C39 C40 117.0(2) . . ?
C21 C20 C19 115.9(3) . . ?
C21 C20 C35 122.4(2) . . ?
C19 C20 C35 121.7(3) . . ?
C58 C57 H57 119.8 . . ?
C56 C57 C58 120.5(3) . . ?
C56 C57 H57 119.8 . . ?
N5 C27 H27A 109.0 . . ?
N5 C27 H27B 109.0 . . ?
N5 C27 C28 112.9(2) . . ?
H27A C27 H27B 107.8 . . ?
C28 C27 H27A 109.0 . . ?
C28 C27 H27B 109.0 . . ?
C6 C1 S1 120.66(19) . . ?
C2 C1 S1 120.51(18) . . ?
C2 C1 C6 118.8(2) . . ?
C57 C56 H56 120.4 . . ?
C57 C56 C55 119.1(3) . . ?
C55 C56 H56 120.4 . . ?
N3 C15 C16 115.6(2) . . ?
N3 C15 H15A 108.4 . . ?
N3 C15 H15B 108.4 . . ?
C16 C15 H15A 108.4 . . ?
C16 C15 H15B 108.4 . . ?
H15A C15 H15B 107.5 . . ?
C59 C60 H60 118.3 . . ?
C61 C60 C59 123.4(3) . . ?
C61 C60 H60 118.3 . . ?
N5 C26 H26A 109.5 . . ?
N5 C26 H26B 109.5 . . ?
N5 C26 H26C 109.5 . . ?
H26A C26 H26B 109.5 . . ?
H26A C26 H26C 109.5 . . ?
H26B C26 H26C 109.5 . . ?
N6 C30 C2 117.2(2) . . ?
N6 C30 H30A 108.0 . . ?
N6 C30 H30B 108.0 . . ?
C2 C30 H30A 108.0 . . ?
C2 C30 H30B 108.0 . . ?
H30A C30 H30B 107.3 . . ?
C54 C55 H55 119.9 . . ?
C56 C55 C54 120.2(3) . . ?
C56 C55 H55 119.9 . . ?
C47 C52 H52 118.5 . . ?
C51 C52 C47 123.0(3) . . ?
C51 C52 H52 118.5 . . ?
N4 C23 H23A 109.5 . . ?
N4 C23 H23B 109.5 . . ?
N4 C23 H23C 109.5 . . ?
H23A C23 H23B 109.5 . . ?
H23A C23 H23C 109.5 . . ?
H23B C23 H23C 109.5 . . ?
N4 C24 C25 111.7(2) . . ?
N4 C24 H24A 109.3 . . ?
N4 C24 H24B 109.3 . . ?
C25 C24 H24A 109.3 . . ?
C25 C24 H24B 109.3 . . ?
H24A C24 H24B 107.9 . . ?
C42 C43 H43 119.8 . . ?
C44 C43 C42 120.4(3) . . ?
C44 C43 H43 119.8 . . ?
N1 C9 H9A 109.5 . . ?
N1 C9 H9B 109.5 . . ?
N1 C9 C10 110.8(2) . . ?
H9A C9 H9B 108.1 . . ?
C10 C9 H9A 109.5 . . ?
C10 C9 H9B 109.5 . . ?
C63 C62 H62 120.8 . . ?
C61 C62 C63 118.4(3) . . ?
C61 C62 H62 120.8 . . ?
C41 B1 C53 108.0(2) . . ?
C47 B1 C41 111.9(2) . . ?
C47 B1 C53 107.7(2) . . ?
C59 B1 C41 107.3(2) . . ?
C59 B1 C53 111.8(2) . . ?
C59 B1 C47 110.3(2) . . ?
N2 C10 C9 112.4(2) . . ?
N2 C10 H10A 109.1 . . ?
N2 C10 H10B 109.1 . . ?
C9 C10 H10A 109.1 . . ?
C9 C10 H10B 109.1 . . ?
H10A C10 H10B 107.9 . . ?
C60 C61 H61 119.7 . . ?
C62 C61 C60 120.5(3) . . ?
C62 C61 H61 119.7 . . ?
N1 C8 H8A 109.5 . . ?
N1 C8 H8B 109.5 . . ?
N1 C8 H8C 109.5 . . ?
H8A C8 H8B 109.5 . . ?
H8A C8 H8C 109.5 . . ?
H8B C8 H8C 109.5 . . ?
N6 C29 H29A 109.5 . . ?
N6 C29 H29B 109.5 . . ?
N6 C29 H29C 109.5 . . ?
H29A C29 H29B 109.5 . . ?
H29A C29 H29C 109.5 . . ?
H29B C29 H29C 109.5 . . ?
C52 C51 H51 119.9 . . ?
C50 C51 C52 120.2(3) . . ?
C50 C51 H51 119.9 . . ?
C51 C50 H50 120.5 . . ?
C49 C50 C51 118.9(3) . . ?
C49 C50 H50 120.5 . . ?
C48 C49 H49 119.8 . . ?
C50 C49 C48 120.4(3) . . ?
C50 C49 H49 119.8 . . ?
N6 C28 C27 110.8(2) . . ?
N6 C28 H28A 109.5 . . ?
N6 C28 H28B 109.5 . . ?
C27 C28 H28A 109.5 . . ?
C27 C28 H28B 109.5 . . ?
H28A C28 H28B 108.1 . . ?
C20 C35 C36 101.4(3) . . ?
C20 C35 C38A 106.4(3) . . ?
C38 C35 C20 114.0(4) . . ?
C38 C35 C36 103.1(4) . . ?
C37 C35 C20 110.3(4) . . ?
C37 C35 C38 120.7(5) . . ?
C37 C35 C36 104.6(5) . . ?
C36A C35 C20 114.6(4) . . ?
C36A C35 C38A 101.0(5) . . ?
C37A C35 C20 118.8(4) . . ?
C37A C35 C38A 100.3(4) . . ?
C37A C35 C36A 112.7(5) . . ?
N2 C12 H12A 108.8 . . ?
N2 C12 H12B 108.8 . . ?
N2 C12 C13 114.0(3) . . ?
H12A C12 H12B 107.7 . . ?
C13 C12 H12A 108.8 . . ?
C13 C12 H12B 108.8 . . ?
C39 C40 H40A 109.5 . . ?
C39 C40 H40B 109.5 . . ?
C39 C40 H40C 109.5 . . ?
H40A C40 H40B 109.5 . . ?
H40A C40 H40C 109.5 . . ?
H40B C40 H40C 109.5 . . ?
N3 C13 C12 111.6(3) . . ?
N3 C13 H13A 109.3 . . ?
N3 C13 H13B 109.3 . . ?
C12 C13 H13A 109.3 . . ?
C12 C13 H13B 109.3 . . ?
H13A C13 H13B 108.0 . . ?
N2 C11 H11A 109.5 . . ?
N2 C11 H11B 109.5 . . ?
N2 C11 H11C 109.5 . . ?
H11A C11 H11B 109.5 . . ?
H11A C11 H11C 109.5 . . ?
H11B C11 H11C 109.5 . . ?
N3 C14 H14A 109.5 . . ?
N3 C14 H14B 109.5 . . ?
N3 C14 H14C 109.5 . . ?
H14A C14 H14B 109.5 . . ?
H14A C14 H14C 109.5 . . ?
H14B C14 H14C 109.5 . . ?
C31 C34 H34A 109.5 . . ?
C31 C34 H34B 109.5 . . ?
C31 C34 H34C 109.5 . . ?
H34A C34 H34B 109.5 . . ?
H34A C34 H34C 109.5 . . ?
H34B C34 H34C 109.5 . . ?
C31 C32 H32A 109.5 . . ?
C31 C32 H32B 109.5 . . ?
C31 C32 H32C 109.5 . . ?
H32A C32 H32B 109.5 . . ?
H32A C32 H32C 109.5 . . ?
H32B C32 H32C 109.5 . . ?
C35 C38 H38A 109.5 . . ?
C35 C38 H38B 109.5 . . ?
C35 C38 H38C 109.5 . . ?
H38A C38 H38B 109.5 . . ?
H38A C38 H38C 109.5 . . ?
H38B C38 H38C 109.5 . . ?
C31 C33 H33A 109.5 . . ?
C31 C33 H33B 109.5 . . ?
C31 C33 H33C 109.5 . . ?
H33A C33 H33B 109.5 . . ?
H33A C33 H33C 109.5 . . ?
H33B C33 H33C 109.5 . . ?
C35 C36 H36A 109.5 . . ?
C35 C36 H36B 109.5 . . ?
C35 C36 H36C 109.5 . . ?
H36A C36 H36B 109.5 . . ?
H36A C36 H36C 109.5 . . ?
H36B C36 H36C 109.5 . . ?
C35 C37 H37A 109.5 . . ?
C35 C37 H37B 109.5 . . ?
C35 C37 H37C 109.5 . . ?
H37A C37 H37B 109.5 . . ?
H37A C37 H37C 109.5 . . ?
H37B C37 H37C 109.5 . . ?
N7 C66 C65 175.1(11) . . ?
C66 C65 H65A 109.5 . . ?
C66 C65 H65B 109.5 . . ?
C66 C65 H65C 109.5 . . ?
H65A C65 H65B 109.5 . . ?
H65A C65 H65C 109.5 . . ?
H65B C65 H65C 109.5 . . ?
C35 C38A H38D 109.5 . . ?
C35 C38A H38E 109.5 . . ?
C35 C38A H38F 109.5 . . ?
H38D C38A H38E 109.5 . . ?
H38D C38A H38F 109.5 . . ?
H38E C38A H38F 109.5 . . ?
C35 C36A H36D 109.5 . . ?
C35 C36A H36E 109.5 . . ?
C35 C36A H36F 109.5 . . ?
H36D C36A H36E 109.5 . . ?
H36D C36A H36F 109.5 . . ?
H36E C36A H36F 109.5 . . ?
C35 C37A H37D 109.5 . . ?
C35 C37A H37E 109.5 . . ?
C35 C37A H37F 109.5 . . ?
H37D C37A H37E 109.5 . . ?
H37D C37A H37F 109.5 . . ?
H37E C37A H37F 109.5 . . ?
C31 C32A H32D 109.5 . . ?
C31 C32A H32E 109.5 . . ?
C31 C32A H32F 109.5 . . ?
H32D C32A H32E 109.5 . . ?
H32D C32A H32F 109.5 . . ?
H32E C32A H32F 109.5 . . ?
C31 C33A H33D 109.5 . . ?
C31 C33A H33E 109.5 . . ?
C31 C33A H33F 109.5 . . ?
H33D C33A H33E 109.5 . . ?
H33D C33A H33F 109.5 . . ?
H33E C33A H33F 109.5 . . ?
C31 C34A H34D 109.5 . . ?
C31 C34A H34E 109.5 . . ?
C31 C34A H34F 109.5 . . ?
H34D C34A H34E 109.5 . . ?
H34D C34A H34F 109.5 . . ?
H34E C34A H34F 109.5 . . ?

loop_
_geom_bond_atom_site_label_1
_geom_bond_atom_site_label_2
_geom_bond_distance
_geom_bond_site_symmetry_2
_geom_bond_publ_flag
Ni1 S2 2.4741(7) . ?
Ni1 S1 2.5313(7) . ?
Ni1 O2 2.0171(17) . ?
Ni1 N5 2.194(2) . ?
Ni1 N4 2.285(2) . ?
Ni1 N6 2.333(2) . ?
Fe1 S2 2.4728(7) . ?
Fe1 S1 2.5210(7) . ?
Fe1 O1 2.0222(19) . ?
Fe1 N1 2.350(2) . ?
Fe1 N3 2.284(2) . ?
Fe1 N2 2.193(2) . ?
Fe2 S2 2.4741(7) . ?
Fe2 S1 2.5313(7) . ?
Fe2 O2 2.0171(17) . ?
Fe2 N5 2.194(2) . ?
Fe2 N4 2.285(2) . ?
Fe2 N6 2.333(2) . ?
Ni2 S2 2.4728(7) . ?
Ni2 S1 2.5210(7) . ?
Ni2 O1 2.0222(19) . ?
Ni2 N1 2.350(2) . ?
Ni2 N3 2.284(2) . ?
Ni2 N2 2.193(2) . ?
S2 C17 1.765(3) . ?
S1 C1 1.774(2) . ?
O2 C39 1.253(3) . ?
O1 C39 1.257(3) . ?
N5 C25 1.495(3) . ?
N5 C27 1.490(3) . ?
N5 C26 1.483(3) . ?
N1 C7 1.496(3) . ?
N1 C9 1.487(3) . ?
N1 C8 1.465(3) . ?
N4 C22 1.497(3) . ?
N4 C23 1.479(3) . ?
N4 C24 1.478(3) . ?
N6 C30 1.502(3) . ?
N6 C29 1.480(3) . ?
N6 C28 1.482(3) . ?
N3 C15 1.486(3) . ?
N3 C13 1.474(4) . ?
N3 C14 1.482(4) . ?
C41 C42 1.402(4) . ?
C41 C46 1.401(4) . ?
C41 B1 1.650(4) . ?
N2 C10 1.493(3) . ?
N2 C12 1.504(4) . ?
N2 C11 1.487(4) . ?
C53 C58 1.407(4) . ?
C53 C54 1.407(4) . ?
C53 B1 1.661(4) . ?
C42 H42 0.9500 . ?
C42 C43 1.392(4) . ?
C47 C48 1.394(4) . ?
C47 C52 1.406(4) . ?
C47 B1 1.647(4) . ?
C59 C64 1.401(4) . ?
C59 C60 1.403(4) . ?
C59 B1 1.646(4) . ?
C6 C7 1.498(4) . ?
C6 C5 1.392(4) . ?
C6 C1 1.405(3) . ?
C18 C17 1.403(3) . ?
C18 C22 1.504(3) . ?
C18 C19 1.387(4) . ?
C4 C3 1.403(3) . ?
C4 C5 1.395(4) . ?
C4 C31 1.533(4) . ?
C46 H46 0.9500 . ?
C46 C45 1.393(4) . ?
C45 H45 0.9500 . ?
C45 C44 1.381(4) . ?
C7 H7A 0.9900 . ?
C7 H7B 0.9900 . ?
C3 H3 0.9500 . ?
C3 C2 1.396(3) . ?
C5 H5 0.9500 . ?
C44 H44 0.9500 . ?
C44 C43 1.381(4) . ?
C16 C17 1.400(3) . ?
C16 C21 1.381(4) . ?
C16 C15 1.506(4) . ?
C58 H58 0.9500 . ?
C58 C57 1.395(4) . ?
C54 H54 0.9500 . ?
C54 C55 1.396(4) . ?
C21 H21 0.9500 . ?
C21 C20 1.394(4) . ?
C22 H22A 0.9900 . ?
C22 H22B 0.9900 . ?
C48 H48 0.9500 . ?
C48 C49 1.395(4) . ?
C64 H64 0.9500 . ?
C64 C63 1.391(4) . ?
C31 C34 1.502(5) . ?
C31 C32 1.590(6) . ?
C31 C33 1.486(5) . ?
C31 C32A 1.490(9) . ?
C31 C33A 1.622(8) . ?
C31 C34A 1.474(9) . ?
C2 C1 1.404(3) . ?
C2 C30 1.502(3) . ?
C25 H25A 0.9900 . ?
C25 H25B 0.9900 . ?
C25 C24 1.514(4) . ?
C63 H63 0.9500 . ?
C63 C62 1.379(4) . ?
C19 H19 0.9500 . ?
C19 C20 1.404(4) . ?
C39 C40 1.522(4) . ?
C20 C35 1.524(4) . ?
C57 H57 0.9500 . ?
C57 C56 1.372(4) . ?
C27 H27A 0.9900 . ?
C27 H27B 0.9900 . ?
C27 C28 1.509(4) . ?
C56 H56 0.9500 . ?
C56 C55 1.378(4) . ?
C15 H15A 0.9900 . ?
C15 H15B 0.9900 . ?
C60 H60 0.9500 . ?
C60 C61 1.384(4) . ?
C26 H26A 0.9800 . ?
C26 H26B 0.9800 . ?
C26 H26C 0.9800 . ?
C30 H30A 0.9900 . ?
C30 H30B 0.9900 . ?
C55 H55 0.9500 . ?
C52 H52 0.9500 . ?
C52 C51 1.387(4) . ?
C23 H23A 0.9800 . ?
C23 H23B 0.9800 . ?
C23 H23C 0.9800 . ?
C24 H24A 0.9900 . ?
C24 H24B 0.9900 . ?
C43 H43 0.9500 . ?
C9 H9A 0.9900 . ?
C9 H9B 0.9900 . ?
C9 C10 1.508(4) . ?
C62 H62 0.9500 . ?
C62 C61 1.375(4) . ?
C10 H10A 0.9900 . ?
C10 H10B 0.9900 . ?
C61 H61 0.9500 . ?
C8 H8A 0.9800 . ?
C8 H8B 0.9800 . ?
C8 H8C 0.9800 . ?
C29 H29A 0.9800 . ?
C29 H29B 0.9800 . ?
C29 H29C 0.9800 . ?
C51 H51 0.9500 . ?
C51 C50 1.378(4) . ?
C50 H50 0.9500 . ?
C50 C49 1.374(4) . ?
C49 H49 0.9500 . ?
C28 H28A 0.9900 . ?
C28 H28B 0.9900 . ?
C35 C38 1.451(7) . ?
C35 C36 1.705(7) . ?
C35 C37 1.433(7) . ?
C35 C38A 1.714(6) . ?
C35 C36A 1.506(7) . ?
C35 C37A 1.499(6) . ?
C12 H12A 0.9900 . ?
C12 H12B 0.9900 . ?
C12 C13 1.510(5) . ?
C40 H40A 0.9800 . ?
C40 H40B 0.9800 . ?
C40 H40C 0.9800 . ?
C13 H13A 0.9900 . ?
C13 H13B 0.9900 . ?
C11 H11A 0.9800 . ?
C11 H11B 0.9800 . ?
C11 H11C 0.9800 . ?
C14 H14A 0.9800 . ?
C14 H14B 0.9800 . ?
C14 H14C 0.9800 . ?
C34 H34A 0.9800 . ?
C34 H34B 0.9800 . ?
C34 H34C 0.9800 . ?
C32 H32A 0.9800 . ?
C32 H32B 0.9800 . ?
C32 H32C 0.9800 . ?
C38 H38A 0.9800 . ?
C38 H38B 0.9800 . ?
C38 H38C 0.9800 . ?
C33 H33A 0.9800 . ?
C33 H33B 0.9800 . ?
C33 H33C 0.9800 . ?
N7 C66 1.145(9) . ?
C36 H36A 0.9800 . ?
C36 H36B 0.9800 . ?
C36 H36C 0.9800 . ?
C37 H37A 0.9800 . ?
C37 H37B 0.9800 . ?
C37 H37C 0.9800 . ?
C66 C65 1.466(10) . ?
C65 H65A 0.9800 . ?
C65 H65B 0.9800 . ?
C65 H65C 0.9800 . ?
C38A H38D 0.9800 . ?
C38A H38E 0.9800 . ?
C38A H38F 0.9800 . ?
C36A H36D 0.9800 . ?
C36A H36E 0.9800 . ?
C36A H36F 0.9800 . ?
C37A H37D 0.9800 . ?
C37A H37E 0.9800 . ?
C37A H37F 0.9800 . ?
C32A H32D 0.9800 . ?
C32A H32E 0.9800 . ?
C32A H32F 0.9800 . ?
C33A H33D 0.9800 . ?
C33A H33E 0.9800 . ?
C33A H33F 0.9800 . ?
C34A H34D 0.9800 . ?
C34A H34E 0.9800 . ?
C34A H34F 0.9800 . ?

loop_
_geom_torsion_atom_site_label_1
_geom_torsion_atom_site_label_2
_geom_torsion_atom_site_label_3
_geom_torsion_atom_site_label_4
_geom_torsion
_geom_torsion_site_symmetry_1
_geom_torsion_site_symmetry_2
_geom_torsion_site_symmetry_3
_geom_torsion_site_symmetry_4
_geom_torsion_publ_flag
Ni1 S2 C17 C18 -45.1(2) . . . . ?
Ni1 S2 C17 C16 137.95(19) . . . . ?
Ni1 S1 C1 C6 -135.15(19) . . . . ?
Ni1 S1 C1 C2 44.9(2) . . . . ?
Ni1 O2 C39 O1 6.4(4) . . . . ?
Ni1 O2 C39 C40 -172.1(2) . . . . ?
Ni1 N5 C25 C24 -25.5(3) . . . . ?
Ni1 N5 C27 C28 45.1(2) . . . . ?
Ni1 N4 C22 C18 -65.0(2) . . . . ?
Ni1 N4 C24 C25 -44.8(2) . . . . ?
Ni1 N6 C30 C2 54.0(3) . . . . ?
Ni1 N6 C28 C27 34.4(2) . . . . ?
Fe1 S2 C17 C18 -138.25(18) . . . . ?
Fe1 S2 C17 C16 44.8(2) . . . . ?
Fe1 S1 C1 C6 -46.8(2) . . . . ?
Fe1 S1 C1 C2 133.22(19) . . . . ?
Fe1 O1 C39 O2 -4.2(4) . . . . ?
Fe1 O1 C39 C40 174.2(2) . . . . ?
Fe1 N1 C7 C6 -57.0(3) . . . . ?
Fe1 N1 C9 C10 -35.2(2) . . . . ?
Fe1 N3 C15 C16 64.8(3) . . . . ?
Fe1 N3 C13 C12 46.5(3) . . . . ?
Fe1 N2 C10 C9 -44.4(3) . . . . ?
Fe1 N2 C12 C13 27.0(3) . . . . ?
Fe2 S2 C17 C18 -45.1(2) . . . . ?
Fe2 S2 C17 C16 137.95(19) . . . . ?
Fe2 S1 C1 C6 -135.15(19) . . . . ?
Fe2 S1 C1 C2 44.9(2) . . . . ?
Fe2 O2 C39 O1 6.4(4) . . . . ?
Fe2 O2 C39 C40 -172.1(2) . . . . ?
Fe2 N5 C25 C24 -25.5(3) . . . . ?
Fe2 N5 C27 C28 45.1(2) . . . . ?
Fe2 N4 C22 C18 -65.0(2) . . . . ?
Fe2 N4 C24 C25 -44.8(2) . . . . ?
Fe2 N6 C30 C2 54.0(3) . . . . ?
Fe2 N6 C28 C27 34.4(2) . . . . ?
Ni2 S2 C17 C18 -138.25(18) . . . . ?
Ni2 S2 C17 C16 44.8(2) . . . . ?
Ni2 S1 C1 C6 -46.8(2) . . . . ?
Ni2 S1 C1 C2 133.22(19) . . . . ?
Ni2 O1 C39 O2 -4.2(4) . . . . ?
Ni2 O1 C39 C40 174.2(2) . . . . ?
Ni2 N1 C7 C6 -57.0(3) . . . . ?
Ni2 N1 C9 C10 -35.2(2) . . . . ?
Ni2 N3 C15 C16 64.8(3) . . . . ?
Ni2 N3 C13 C12 46.5(3) . . . . ?
Ni2 N2 C10 C9 -44.4(3) . . . . ?
Ni2 N2 C12 C13 27.0(3) . . . . ?
N5 C25 C24 N4 50.0(3) . . . . ?
N5 C27 C28 N6 -55.9(3) . . . . ?
N1 C9 C10 N2 55.6(3) . . . . ?
C41 C42 C43 C44 0.5(4) . . . . ?
C41 C46 C45 C44 0.9(4) . . . . ?
N2 C12 C13 N3 -52.9(3) . . . . ?
C53 C58 C57 C56 0.3(4) . . . . ?
C53 C54 C55 C56 0.4(4) . . . . ?
C42 C41 C46 C45 -1.0(4) . . . . ?
C42 C41 B1 C53 -133.7(2) . . . . ?
C42 C41 B1 C47 108.0(3) . . . . ?
C42 C41 B1 C59 -13.1(3) . . . . ?
C47 C48 C49 C50 0.6(5) . . . . ?
C47 C52 C51 C50 0.6(5) . . . . ?
C59 C64 C63 C62 0.0(5) . . . . ?
C59 C60 C61 C62 -1.1(5) . . . . ?
C18 C19 C20 C21 2.2(4) . . . . ?
C18 C19 C20 C35 -179.6(3) . . . . ?
C4 C3 C2 C1 -2.6(4) . . . . ?
C4 C3 C2 C30 169.0(2) . . . . ?
C46 C41 C42 C43 0.4(4) . . . . ?
C46 C41 B1 C53 46.3(3) . . . . ?
C46 C41 B1 C47 -72.0(3) . . . . ?
C46 C41 B1 C59 166.9(2) . . . . ?
C46 C45 C44 C43 0.1(4) . . . . ?
C45 C44 C43 C42 -0.7(4) . . . . ?
C7 N1 C9 C10 81.7(3) . . . . ?
C7 C6 C5 C4 -173.0(2) . . . . ?
C7 C6 C1 S1 -13.9(3) . . . . ?
C7 C6 C1 C2 166.1(2) . . . . ?
C3 C4 C5 C6 5.5(4) . . . . ?
C3 C4 C31 C34 -174.0(4) . . . . ?
C3 C4 C31 C32 -59.8(4) . . . . ?
C3 C4 C31 C33 56.9(5) . . . . ?
C3 C4 C31 C32A 0.2(6) . . . . ?
C3 C4 C31 C33A 115.1(5) . . . . ?
C3 C4 C31 C34A -130.5(5) . . . . ?
C3 C2 C1 S1 -171.83(19) . . . . ?
C3 C2 C1 C6 8.2(4) . . . . ?
C3 C2 C30 N6 103.8(3) . . . . ?
C5 C6 C7 N1 -101.8(3) . . . . ?
C5 C6 C1 S1 173.1(2) . . . . ?
C5 C6 C1 C2 -6.9(4) . . . . ?
C5 C4 C3 C2 -4.2(4) . . . . ?
C5 C4 C31 C34 9.1(5) . . . . ?
C5 C4 C31 C32 123.4(3) . . . . ?
C5 C4 C31 C33 -119.9(4) . . . . ?
C5 C4 C31 C32A -176.6(6) . . . . ?
C5 C4 C31 C33A -61.7(5) . . . . ?
C5 C4 C31 C34A 52.7(6) . . . . ?
C16 C21 C20 C19 -2.8(4) . . . . ?
C16 C21 C20 C35 179.0(3) . . . . ?
C58 C53 C54 C55 0.7(4) . . . . ?
C58 C53 B1 C41 42.9(3) . . . . ?
C58 C53 B1 C47 163.9(2) . . . . ?
C58 C53 B1 C59 -74.8(3) . . . . ?
C58 C57 C56 C55 0.8(4) . . . . ?
C17 C18 C22 N4 79.5(3) . . . . ?
C17 C18 C19 C20 2.3(4) . . . . ?
C17 C16 C21 C20 -1.0(4) . . . . ?
C17 C16 C15 N3 -77.1(3) . . . . ?
C54 C53 C58 C57 -1.0(4) . . . . ?
C54 C53 B1 C41 -136.6(2) . . . . ?
C54 C53 B1 C47 -15.6(3) . . . . ?
C54 C53 B1 C59 105.6(3) . . . . ?
C21 C16 C17 S2 -177.49(19) . . . . ?
C21 C16 C17 C18 5.5(4) . . . . ?
C21 C16 C15 N3 108.2(3) . . . . ?
C21 C20 C35 C38 -169.8(4) . . . . ?
C21 C20 C35 C36 -59.8(4) . . . . ?
C21 C20 C35 C37 50.6(5) . . . . ?
C21 C20 C35 C38A 115.1(4) . . . . ?
C21 C20 C35 C36A -134.3(5) . . . . ?
C21 C20 C35 C37A 3.1(6) . . . . ?
C22 N4 C24 C25 74.2(3) . . . . ?
C22 C18 C17 S2 -8.8(3) . . . . ?
C22 C18 C17 C16 168.2(2) . . . . ?
C22 C18 C19 C20 -172.0(3) . . . . ?
C48 C47 C52 C51 0.6(4) . . . . ?
C48 C47 B1 C41 20.1(4) . . . . ?
C48 C47 B1 C53 -98.4(3) . . . . ?
C48 C47 B1 C59 139.4(3) . . . . ?
C64 C59 C60 C61 0.6(5) . . . . ?
C64 C59 B1 C41 -82.1(3) . . . . ?
C64 C59 B1 C53 36.1(3) . . . . ?
C64 C59 B1 C47 155.8(2) . . . . ?
C64 C63 C62 C61 -0.5(5) . . . . ?
C31 C4 C3 C2 178.8(2) . . . . ?
C31 C4 C5 C6 -177.5(2) . . . . ?
C25 N5 C27 C28 -74.0(3) . . . . ?
C63 C62 C61 C60 1.0(5) . . . . ?
C19 C18 C17 S2 176.8(2) . . . . ?
C19 C18 C17 C16 -6.1(4) . . . . ?
C19 C18 C22 N4 -106.2(3) . . . . ?
C19 C20 C35 C38 12.1(6) . . . . ?
C19 C20 C35 C36 122.1(3) . . . . ?
C19 C20 C35 C37 -127.5(5) . . . . ?
C19 C20 C35 C38A -63.0(4) . . . . ?
C19 C20 C35 C36A 47.6(5) . . . . ?
C19 C20 C35 C37A -175.0(4) . . . . ?
C57 C56 C55 C54 -1.1(4) . . . . ?
C27 N5 C25 C24 92.2(3) . . . . ?
C1 C6 C7 N1 85.2(3) . . . . ?
C1 C6 C5 C4 -0.1(4) . . . . ?
C1 C2 C30 N6 -84.6(3) . . . . ?
C15 N3 C13 C12 -73.8(3) . . . . ?
C15 C16 C17 S2 7.8(3) . . . . ?
C15 C16 C17 C18 -169.2(2) . . . . ?
C15 C16 C21 C20 173.7(2) . . . . ?
C60 C59 C64 C63 -0.1(4) . . . . ?
C60 C59 B1 C41 90.4(3) . . . . ?
C60 C59 B1 C53 -151.4(3) . . . . ?
C60 C59 B1 C47 -31.7(3) . . . . ?
C26 N5 C25 C24 -149.6(2) . . . . ?
C26 N5 C27 C28 166.6(2) . . . . ?
C30 N6 C28 C27 -84.0(2) . . . . ?
C30 C2 C1 S1 16.4(3) . . . . ?
C30 C2 C1 C6 -163.5(2) . . . . ?
C52 C47 C48 C49 -1.2(4) . . . . ?
C52 C47 B1 C41 -165.7(2) . . . . ?
C52 C47 B1 C53 75.8(3) . . . . ?
C52 C47 B1 C59 -46.4(3) . . . . ?
C52 C51 C50 C49 -1.2(5) . . . . ?
C23 N4 C22 C18 63.2(3) . . . . ?
C23 N4 C24 C25 -169.4(2) . . . . ?
C24 N4 C22 C18 -178.9(2) . . . . ?
C9 N1 C7 C6 -171.5(2) . . . . ?
B1 C41 C42 C43 -179.6(2) . . . . ?
B1 C41 C46 C45 179.0(2) . . . . ?
B1 C53 C58 C57 179.4(2) . . . . ?
B1 C53 C54 C55 -179.7(2) . . . . ?
B1 C47 C48 C49 173.3(3) . . . . ?
B1 C47 C52 C51 -174.1(3) . . . . ?
B1 C59 C64 C63 173.0(3) . . . . ?
B1 C59 C60 C61 -172.5(3) . . . . ?
C10 N2 C12 C13 -91.0(3) . . . . ?
C8 N1 C7 C6 70.7(3) . . . . ?
C8 N1 C9 C10 -161.8(2) . . . . ?
C29 N6 C30 C2 -73.1(3) . . . . ?
C29 N6 C28 C27 160.4(2) . . . . ?
C51 C50 C49 C48 0.7(5) . . . . ?
C28 N6 C30 C2 169.3(2) . . . . ?
C12 N2 C10 C9 73.4(3) . . . . ?
C13 N3 C15 C16 178.1(3) . . . . ?
C11 N2 C10 C9 -166.6(2) . . . . ?
C11 N2 C12 C13 149.7(3) . . . . ?
C14 N3 C15 C16 -63.7(3) . . . . ?
C14 N3 C13 C12 169.4(2) . . . . ?
